data_4108714
loop_
_publ_author_name
'Jasna Maksimoska'
'Li Feng'
'Klaus Harms'
'Chunling Yi'
'Joseph Kissil'
'Ronen Marmorstein'
'Eric Meggers'

_publ_section_title
;
 Targeting Large Kinase Active Site with Rigid, Bulky Octahedral Ruthenium
 Complexes
;
_journal_name_full 'Journal of the American Chemical Society'
_journal_page_first 15764
_journal_page_last 15765
_journal_paper_doi 10.1021/ja805555a
_journal_volume 130
_journal_year 2008
_chemical_formula_moiety 'C30 H18 Cl F N6 O4 Ru, 3(C3 H6 O)'
_chemical_formula_sum 'C39 H36 Cl F N6 O7 Ru'
_chemical_formula_weight 856.26
_chemical_name_systematic
;

 ?

;
_space_group_IT_number 2
_symmetry_cell_setting triclinic
_symmetry_space_group_name_Hall '-P 1'
_symmetry_space_group_name_H-M 'P -1'
_atom_sites_solution_hydrogens geom
_atom_sites_solution_primary direct
_atom_sites_solution_secondary difmap
_audit_creation_method SHELXL-97
_cell_angle_alpha 101.764(3)
_cell_angle_beta 92.604(3)
_cell_angle_gamma 96.270(3)
_cell_formula_units_Z 2
_cell_length_a 7.6625(3)
_cell_length_b 15.8593(6)
_cell_length_c 15.9895(5)
_cell_measurement_reflns_used 18229
_cell_measurement_temperature 193(2)
_cell_measurement_theta_max 25
_cell_measurement_theta_min 4.5
_cell_volume 1886.30(12)
_computing_cell_refinement 'STOE X-AREA'
_computing_data_collection 'STOE X-AREA'
_computing_data_reduction 'STOE X-AREA'
_computing_molecular_graphics 'DIAMOND 3.1 (Brandenburg, 1999)'
_computing_publication_material 'WinGX publication routines (Farrugia, 1999)'
_computing_structure_refinement 'SHELXL-97 (Sheldrick, 1997)'
_computing_structure_solution 'SIR92 (Giacovazzo et al, 1993)'
_diffrn_ambient_temperature 193(2)
_diffrn_measured_fraction_theta_full 0.947
_diffrn_measured_fraction_theta_max 0.947
_diffrn_measurement_device_type 'STOE IPDS 2T'
_diffrn_radiation_monochromator graphite
_diffrn_radiation_source 'fine-focus sealed tube'
_diffrn_radiation_type MoK\a
_diffrn_radiation_wavelength 0.71073
_diffrn_reflns_av_R_equivalents 0.0611
_diffrn_reflns_av_sigmaI/netI 0.0561
_diffrn_reflns_limit_h_max 9
_diffrn_reflns_limit_h_min -8
_diffrn_reflns_limit_k_max 18
_diffrn_reflns_limit_k_min -18
_diffrn_reflns_limit_l_max 18
_diffrn_reflns_limit_l_min -18
_diffrn_reflns_number 16388
_diffrn_reflns_theta_full 25.00
_diffrn_reflns_theta_max 25.00
_diffrn_reflns_theta_min 4.64
_diffrn_standards_decay_% 0
_exptl_absorpt_coefficient_mu 0.550
_exptl_absorpt_correction_T_max 0.9761
_exptl_absorpt_correction_T_min 0.9054
_exptl_absorpt_correction_type multi-scan
_exptl_absorpt_process_details
;

 ?

;
_exptl_crystal_colour red
_exptl_crystal_density_diffrn 1.508
_exptl_crystal_description prism
_exptl_crystal_F_000 876
_exptl_crystal_size_max 0.27
_exptl_crystal_size_mid 0.09
_exptl_crystal_size_min 0.02
_refine_diff_density_max 0.615
_refine_diff_density_min -0.595
_refine_diff_density_rms 0.079
_refine_ls_extinction_method none
_refine_ls_goodness_of_fit_ref 1.066
_refine_ls_hydrogen_treatment noref
_refine_ls_matrix_type full
_refine_ls_number_parameters 503
_refine_ls_number_reflns 6276
_refine_ls_number_restraints 0
_refine_ls_restrained_S_all 1.066
_refine_ls_R_factor_all 0.0616
_refine_ls_R_factor_gt 0.0454
_refine_ls_shift/su_max 0.000
_refine_ls_shift/su_mean 0.000
_refine_ls_structure_factor_coef Fsqd
_refine_ls_weighting_details 'calc w=1/[\s^2^(Fo^2^)+(0.0556P)^2^+0.3176P] where P=(Fo^2^+2Fc^2^)/3'
_refine_ls_weighting_scheme calc
_refine_ls_wR_factor_gt 0.0958
_refine_ls_wR_factor_ref 0.1015
_reflns_number_gt 5215
_reflns_number_total 6276
_reflns_threshold_expression >2sigma(I)
_cod_data_source_file ja805555a_si_001.cif
_cod_data_source_block fl389_2
_cod_database_code 4108714

loop_
_symmetry_equiv_pos_as_xyz
'x, y, z'
'-x, -y, -z'

loop_
_atom_site_label
_atom_site_type_symbol
_atom_site_fract_x
_atom_site_fract_y
_atom_site_fract_z
_atom_site_U_iso_or_equiv
_atom_site_adp_type
_atom_site_occupancy
_atom_site_symmetry_multiplicity
_atom_site_calc_flag
_atom_site_refinement_flags
C2 C 0.9858(5) 0.8349(2) 0.1618(2) 0.0266(7) Uani 1 1 d .
C3 C 0.8261(5) 0.8562(2) 0.1302(2) 0.0261(7) Uani 1 1 d .
C5 C 0.6536(5) 0.9653(3) 0.1209(2) 0.0302(8) Uani 1 1 d .
H5 H 0.6332 1.0245 0.1333 0.036 Uiso 1 1 calc R
C6 C 0.5258(5) 0.9026(3) 0.0738(2) 0.0306(8) Uani 1 1 d .
C7 C 0.5400(5) 0.8171(3) 0.0544(2) 0.0299(8) Uani 1 1 d .
H7 H 0.4486 0.7765 0.0224 0.036 Uiso 1 1 calc R
C8 C 0.6975(5) 0.7907(2) 0.0842(2) 0.0269(8) Uani 1 1 d .
C9 C 0.7386(5) 0.7042(2) 0.0738(2) 0.0284(8) Uani 1 1 d .
C10 C 0.6278(5) 0.6231(3) 0.0361(2) 0.0331(8) Uani 1 1 d .
C12 C 0.8913(5) 0.5878(2) 0.0853(2) 0.0301(8) Uani 1 1 d .
C13 C 0.8974(5) 0.6840(2) 0.1047(2) 0.0274(8) Uani 1 1 d .
C14 C 1.0284(5) 0.7487(2) 0.1489(2) 0.0251(7) Uani 1 1 d .
C15 C 1.2021(5) 0.7575(2) 0.1900(2) 0.0250(7) Uani 1 1 d .
C16 C 1.3197(5) 0.6976(2) 0.1999(2) 0.0291(8) Uani 1 1 d .
H16 H 1.2909 0.6376 0.1754 0.035 Uiso 1 1 calc R
C17 C 1.4780(5) 0.7285(3) 0.2461(2) 0.0318(8) Uani 1 1 d .
C18 C 1.5214(5) 0.8175(3) 0.2817(2) 0.0336(9) Uani 1 1 d .
H18 H 1.6313 0.8368 0.3134 0.040 Uiso 1 1 calc R
C19 C 1.4090(5) 0.8778(3) 0.2718(2) 0.0293(8) Uani 1 1 d .
H19 H 1.4403 0.9377 0.2960 0.035 Uiso 1 1 calc R
C20 C 1.2472(5) 0.8476(2) 0.2250(2) 0.0258(7) Uani 1 1 d .
C22 C 0.9090(5) 0.9434(2) 0.3781(2) 0.0273(8) Uani 1 1 d .
H22 H 0.9767 0.8977 0.3578 0.033 Uiso 1 1 calc R
C23 C 0.8225(5) 0.9435(3) 0.4540(2) 0.0307(8) Uani 1 1 d .
C24 C 0.7244(5) 1.0111(3) 0.4832(2) 0.0338(9) Uani 1 1 d .
H24 H 0.6659 1.0135 0.5346 0.041 Uiso 1 1 calc R
C25 C 0.7137(5) 1.0742(3) 0.4364(2) 0.0335(8) Uani 1 1 d .
H25 H 0.6450 1.1201 0.4548 0.040 Uiso 1 1 calc R
C26 C 0.8023(5) 1.0716(3) 0.3624(2) 0.0297(8) Uani 1 1 d .
C27 C 0.8084(5) 1.1375(2) 0.3121(2) 0.0299(8) Uani 1 1 d .
H27 H 0.7462 1.1864 0.3276 0.036 Uiso 1 1 calc R
C29 C 0.9124(5) 1.1998(2) 0.2009(2) 0.0299(8) Uani 1 1 d .
C30 C 0.9526(6) 1.2837(3) 0.2455(3) 0.0444(10) Uani 1 1 d .
H30 H 0.9737 1.2964 0.3060 0.053 Uiso 1 1 calc R
C31 C 0.9619(8) 1.3500(3) 0.2001(4) 0.0580(13) Uani 1 1 d .
H31 H 0.9875 1.4085 0.2304 0.070 Uiso 1 1 calc R
C32 C 0.9351(7) 1.3328(3) 0.1132(4) 0.0544(13) Uani 1 1 d .
H32 H 0.9435 1.3790 0.0834 0.065 Uiso 1 1 calc R
C33 C 0.8963(6) 1.2492(3) 0.0691(3) 0.0423(10) Uani 1 1 d .
H33 H 0.8766 1.2372 0.0086 0.051 Uiso 1 1 calc R
C34 C 0.8854(5) 1.1816(3) 0.1125(3) 0.0344(9) Uani 1 1 d .
H34 H 0.8595 1.1233 0.0818 0.041 Uiso 1 1 calc R
C35 C 1.1277(5) 1.0440(3) 0.1246(3) 0.0364(9) Uani 1 1 d .
C100 C 1.0162(5) 0.6820(3) 0.3567(3) 0.0391(9) Uani 1 1 d .
C101 C 1.1883(7) 0.7120(5) 0.4063(3) 0.0656(15) Uani 1 1 d .
H10A H 1.2143 0.7750 0.4131 0.098 Uiso 1 1 calc R
H10B H 1.2810 0.6835 0.3756 0.098 Uiso 1 1 calc R
H10C H 1.1830 0.6973 0.4628 0.098 Uiso 1 1 calc R
C102 C 0.9732(8) 0.5880(3) 0.3180(4) 0.0597(13) Uani 1 1 d .
H10D H 0.9957 0.5540 0.3612 0.090 Uiso 1 1 calc R
H10E H 1.0467 0.5721 0.2700 0.090 Uiso 1 1 calc R
H10F H 0.8488 0.5759 0.2973 0.090 Uiso 1 1 calc R
C200 C 0.7674(8) 0.6397(5) 0.5249(4) 0.0740(18) Uani 1 1 d .
C201 C 0.6022(9) 0.6670(6) 0.4963(6) 0.107(3) Uani 1 1 d .
H20A H 0.6276 0.7202 0.4745 0.160 Uiso 1 1 calc R
H20B H 0.5276 0.6780 0.5446 0.160 Uiso 1 1 calc R
H20C H 0.5410 0.6211 0.4507 0.160 Uiso 1 1 calc R
C202 C 0.7641(13) 0.5499(7) 0.5341(7) 0.131(4) Uani 1 1 d .
H20D H 0.7276 0.5109 0.4788 0.196 Uiso 1 1 calc R
H20E H 0.6806 0.5387 0.5763 0.196 Uiso 1 1 calc R
H20F H 0.8818 0.5399 0.5534 0.196 Uiso 1 1 calc R
C300 C 0.4902(10) 0.3734(6) 0.2514(5) 0.093(2) Uani 1 1 d .
C301 C 0.4610(14) 0.4464(6) 0.2101(6) 0.117(3) Uani 1 1 d .
H30A H 0.4923 0.5013 0.2516 0.175 Uiso 1 1 calc R
H30B H 0.3368 0.4412 0.1900 0.175 Uiso 1 1 calc R
H30C H 0.5345 0.4451 0.1614 0.175 Uiso 1 1 calc R
C302 C 0.4465(10) 0.2855(5) 0.1952(6) 0.097(2) Uani 1 1 d .
H30D H 0.4396 0.2416 0.2304 0.145 Uiso 1 1 calc R
H30E H 0.5382 0.2747 0.1549 0.145 Uiso 1 1 calc R
H30F H 0.3330 0.2824 0.1632 0.145 Uiso 1 1 calc R
N1 N 1.1115(4) 0.89448(19) 0.20618(18) 0.0250(6) Uani 1 1 d .
N4 N 0.8050(4) 0.9425(2) 0.14865(19) 0.0268(6) Uani 1 1 d .
N11 N 0.7273(4) 0.5566(2) 0.0439(2) 0.0354(7) Uani 1 1 d .
H11 H 0.6904 0.5012 0.0249 0.042 Uiso 1 1 calc R
N21 N 0.8985(4) 1.0059(2) 0.33386(18) 0.0260(6) Uani 1 1 d .
N23 N 0.8349(5) 0.8776(2) 0.4957(2) 0.0382(8) Uani 1 1 d .
H23A H 0.8804 0.8364 0.4734 0.046 Uiso 1 1 d R
H23B H 0.7923 0.8846 0.5470 0.046 Uiso 1 1 d R
N28 N 0.8996(4) 1.1292(2) 0.24563(19) 0.0280(7) Uani 1 1 d .
O10 O 0.4769(4) 0.61258(18) 0.0048(2) 0.0412(7) Uani 1 1 d .
O12 O 1.0021(4) 0.54371(18) 0.10187(19) 0.0402(7) Uani 1 1 d .
O17 O 1.5908(4) 0.66924(19) 0.2565(2) 0.0425(7) Uani 1 1 d .
H17 H 1.6827 0.6951 0.2852 0.064 Uiso 1 1 calc R
O35 O 1.1887(5) 1.0651(2) 0.0663(2) 0.0584(10) Uani 1 1 d .
O100 O 0.9119(4) 0.7331(2) 0.3491(2) 0.0466(7) Uani 1 1 d .
O200 O 0.9018(6) 0.6908(4) 0.5387(3) 0.0906(15) Uani 1 1 d .
O300 O 0.5472(12) 0.3858(7) 0.3235(4) 0.175(4) Uani 1 1 d .
F6 F 0.3789(3) 0.93192(16) 0.04606(16) 0.0457(6) Uani 1 1 d .
Cl1 Cl 1.28290(12) 1.09337(6) 0.30739(6) 0.0342(2) Uani 1 1 d .
Ru1 Ru 1.02562(4) 1.018604(19) 0.219980(18) 0.02367(10) Uani 1 1 d .

loop_
_atom_site_aniso_label
_atom_site_aniso_U_11
_atom_site_aniso_U_22
_atom_site_aniso_U_33
_atom_site_aniso_U_23
_atom_site_aniso_U_13
_atom_site_aniso_U_12
C2 0.0272(19) 0.0242(19) 0.0271(18) 0.0050(15) -0.0007(14) -0.0006(15)
C3 0.0296(19) 0.0217(18) 0.0271(18) 0.0071(15) 0.0013(14) 0.0007(15)
C5 0.031(2) 0.030(2) 0.0314(19) 0.0076(16) 0.0012(15) 0.0068(16)
C6 0.0236(18) 0.034(2) 0.035(2) 0.0059(17) -0.0018(15) 0.0076(15)
C7 0.0251(18) 0.031(2) 0.0309(19) 0.0040(16) -0.0038(14) 0.0005(15)
C8 0.0250(18) 0.0262(19) 0.0276(18) 0.0033(15) -0.0001(14) 0.0003(15)
C9 0.0270(19) 0.0263(19) 0.0300(19) 0.0037(15) -0.0025(14) 0.0011(15)
C10 0.034(2) 0.026(2) 0.036(2) 0.0023(16) -0.0050(16) -0.0017(16)
C12 0.033(2) 0.0245(19) 0.0311(19) 0.0045(16) -0.0026(15) 0.0012(16)
C13 0.0283(19) 0.0226(19) 0.0297(18) 0.0032(15) 0.0001(14) 0.0013(15)
C14 0.0250(18) 0.0226(18) 0.0261(17) 0.0025(14) -0.0010(14) 0.0021(14)
C15 0.0238(18) 0.0236(18) 0.0270(18) 0.0060(15) -0.0013(14) -0.0002(14)
C16 0.0250(18) 0.0250(19) 0.036(2) 0.0049(16) -0.0020(15) 0.0005(15)
C17 0.0264(19) 0.031(2) 0.038(2) 0.0085(17) -0.0019(15) 0.0021(16)
C18 0.0244(19) 0.036(2) 0.037(2) 0.0056(17) -0.0060(15) -0.0046(16)
C19 0.0255(18) 0.027(2) 0.0322(19) 0.0026(16) -0.0034(14) -0.0022(15)
C20 0.0275(18) 0.0236(18) 0.0254(17) 0.0043(15) 0.0007(14) 0.0011(15)
C22 0.0304(19) 0.0266(19) 0.0244(18) 0.0080(15) -0.0019(14) -0.0023(15)
C23 0.0290(19) 0.030(2) 0.0297(19) 0.0064(16) -0.0042(15) -0.0079(16)
C24 0.028(2) 0.042(2) 0.0281(19) 0.0048(17) 0.0034(15) -0.0027(17)
C25 0.0283(19) 0.039(2) 0.0313(19) 0.0038(17) 0.0012(15) 0.0034(17)
C26 0.0273(19) 0.029(2) 0.0312(19) 0.0036(16) -0.0025(15) 0.0024(15)
C27 0.0310(19) 0.0260(19) 0.0314(19) 0.0042(16) -0.0009(15) 0.0032(15)
C29 0.034(2) 0.0237(19) 0.0326(19) 0.0075(16) 0.0033(15) 0.0035(15)
C30 0.055(3) 0.027(2) 0.050(3) 0.0053(19) 0.006(2) 0.0029(19)
C31 0.079(4) 0.022(2) 0.074(4) 0.010(2) 0.016(3) 0.006(2)
C32 0.065(3) 0.036(3) 0.072(3) 0.029(3) 0.013(3) 0.012(2)
C33 0.044(2) 0.046(3) 0.045(2) 0.024(2) 0.0071(19) 0.013(2)
C34 0.032(2) 0.030(2) 0.041(2) 0.0100(18) 0.0012(16) 0.0035(16)
C35 0.041(2) 0.025(2) 0.043(2) 0.0027(18) 0.0045(18) 0.0093(17)
C100 0.037(2) 0.045(3) 0.036(2) 0.0077(19) 0.0042(17) 0.007(2)
C101 0.042(3) 0.098(5) 0.054(3) 0.011(3) -0.002(2) 0.009(3)
C102 0.076(4) 0.039(3) 0.065(3) 0.007(2) 0.006(3) 0.016(3)
C200 0.060(4) 0.112(5) 0.057(3) 0.034(4) 0.010(3) 0.009(4)
C201 0.059(4) 0.126(7) 0.156(8) 0.085(6) 0.003(4) 0.004(4)
C202 0.129(8) 0.141(9) 0.163(9) 0.094(8) 0.060(7) 0.056(7)
C300 0.089(5) 0.123(7) 0.068(4) 0.026(4) 0.030(4) -0.007(4)
C301 0.153(8) 0.084(6) 0.101(6) 0.007(5) 0.022(6) -0.023(5)
C302 0.087(5) 0.080(5) 0.130(7) 0.033(5) 0.028(5) 0.014(4)
N1 0.0248(15) 0.0224(16) 0.0260(15) 0.0034(12) 0.0007(11) -0.0010(12)
N4 0.0295(16) 0.0249(16) 0.0271(15) 0.0066(13) 0.0030(12) 0.0057(13)
N11 0.0328(18) 0.0197(16) 0.0480(19) -0.0005(14) -0.0072(14) -0.0034(13)
N21 0.0224(15) 0.0246(16) 0.0276(15) 0.0017(13) -0.0014(12) -0.0035(12)
N23 0.047(2) 0.0354(19) 0.0321(17) 0.0107(15) 0.0040(14) -0.0031(15)
N28 0.0310(16) 0.0229(16) 0.0278(16) 0.0032(13) -0.0020(13) -0.0006(13)
O10 0.0329(16) 0.0285(15) 0.0564(18) 0.0018(13) -0.0125(13) -0.0027(12)
O12 0.0411(16) 0.0235(14) 0.0526(17) 0.0039(13) -0.0132(13) 0.0034(12)
O17 0.0307(15) 0.0361(16) 0.0591(19) 0.0086(14) -0.0123(13) 0.0066(12)
O35 0.079(2) 0.059(2) 0.056(2) 0.0341(18) 0.0395(18) 0.0349(19)
O100 0.0412(17) 0.0410(18) 0.0551(19) 0.0056(15) -0.0040(14) 0.0063(14)
O200 0.062(3) 0.142(5) 0.071(3) 0.035(3) 0.004(2) 0.004(3)
O300 0.185(8) 0.263(11) 0.072(4) 0.034(5) 0.015(4) -0.003(7)
F6 0.0336(13) 0.0417(14) 0.0595(15) 0.0037(12) -0.0123(11) 0.0142(11)
Cl1 0.0325(5) 0.0293(5) 0.0362(5) 0.0018(4) -0.0014(4) -0.0062(4)
Ru1 0.02657(16) 0.01878(15) 0.02449(15) 0.00348(11) 0.00129(10) -0.00018(10)

loop_
_atom_type_symbol
_atom_type_description
_atom_type_scat_dispersion_real
_atom_type_scat_dispersion_imag
_atom_type_scat_source
C C 0.0033 0.0016 'International Tables Vol C Tables 4.2.6.8 and 6.1.1.4'
H H 0.0000 0.0000 'International Tables Vol C Tables 4.2.6.8 and 6.1.1.4'
N N 0.0061 0.0033 'International Tables Vol C Tables 4.2.6.8 and 6.1.1.4'
O O 0.0106 0.0060 'International Tables Vol C Tables 4.2.6.8 and 6.1.1.4'
F F 0.0171 0.0103 'International Tables Vol C Tables 4.2.6.8 and 6.1.1.4'
Cl Cl 0.1484 0.1585 'International Tables Vol C Tables 4.2.6.8 and 6.1.1.4'
Ru Ru -1.2594 0.8363 'International Tables Vol C Tables 4.2.6.8 and 6.1.1.4'

loop_
_geom_angle_atom_site_label_1
_geom_angle_atom_site_label_2
_geom_angle_atom_site_label_3
_geom_angle
N1 C2 C3 122.7(3)
N1 C2 C14 114.2(3)
C3 C2 C14 123.0(3)
N4 C3 C2 115.8(3)
N4 C3 C8 123.8(3)
C2 C3 C8 120.4(3)
N4 C5 C6 120.1(4)
N4 C5 H5 120.0
C6 C5 H5 120.0
C7 C6 F6 119.4(3)
C7 C6 C5 124.6(3)
F6 C6 C5 116.0(3)
C6 C7 C8 116.7(3)
C6 C7 H7 121.6
C8 C7 H7 121.6
C3 C8 C7 117.2(3)
C3 C8 C9 116.3(3)
C7 C8 C9 126.5(3)
C13 C9 C8 122.7(3)
C13 C9 C10 108.3(3)
C8 C9 C10 128.9(3)
O10 C10 N11 124.9(4)
O10 C10 C9 128.8(4)
N11 C10 C9 106.3(3)
O12 C12 N11 125.5(4)
O12 C12 C13 129.0(3)
N11 C12 C13 105.5(3)
C9 C13 C14 121.7(3)
C9 C13 C12 107.8(3)
C14 C13 C12 130.5(3)
C13 C14 C2 115.8(3)
C13 C14 C15 140.2(3)
C2 C14 C15 104.0(3)
C16 C15 C20 120.9(3)
C16 C15 C14 133.1(3)
C20 C15 C14 106.1(3)
C17 C16 C15 118.0(4)
C17 C16 H16 121.0
C15 C16 H16 121.0
O17 C17 C16 117.6(4)
O17 C17 C18 121.4(3)
C16 C17 C18 121.0(4)
C19 C18 C17 122.0(3)
C19 C18 H18 119.0
C17 C18 H18 119.0
C18 C19 C20 117.8(4)
C18 C19 H19 121.1
C20 C19 H19 121.1
N1 C20 C19 129.1(3)
N1 C20 C15 110.7(3)
C19 C20 C15 120.3(3)
N21 C22 C23 121.9(4)
N21 C22 H22 119.1
C23 C22 H22 119.1
N23 C23 C24 122.0(4)
N23 C23 C22 119.5(4)
C24 C23 C22 118.5(3)
C25 C24 C23 118.8(3)
C25 C24 H24 120.6
C23 C24 H24 120.6
C24 C25 C26 120.5(4)
C24 C25 H25 119.7
C26 C25 H25 119.7
N21 C26 C25 120.8(3)
N21 C26 C27 114.5(3)
C25 C26 C27 124.6(4)
N28 C27 C26 119.1(4)
N28 C27 H27 120.5
C26 C27 H27 120.5
C30 C29 C34 120.5(4)
C30 C29 N28 120.2(3)
C34 C29 N28 119.3(3)
C29 C30 C31 118.5(4)
C29 C30 H30 120.7
C31 C30 H30 120.7
C32 C31 C30 121.4(5)
C32 C31 H31 119.3
C30 C31 H31 119.3
C31 C32 C33 119.8(4)
C31 C32 H32 120.1
C33 C32 H32 120.1
C32 C33 C34 120.2(4)
C32 C33 H33 119.9
C34 C33 H33 119.9
C29 C34 C33 119.5(4)
C29 C34 H34 120.2
C33 C34 H34 120.2
O35 C35 Ru1 175.7(4)
O100 C100 C101 120.7(5)
O100 C100 C102 120.9(4)
C101 C100 C102 118.5(5)
C100 C101 H10A 109.5
C100 C101 H10B 109.5
H10A C101 H10B 109.5
C100 C101 H10C 109.5
H10A C101 H10C 109.5
H10B C101 H10C 109.5
C100 C102 H10D 109.5
C100 C102 H10E 109.5
H10D C102 H10E 109.5
C100 C102 H10F 109.5
H10D C102 H10F 109.5
H10E C102 H10F 109.5
O200 C200 C202 122.3(7)
O200 C200 C201 120.3(7)
C202 C200 C201 117.4(7)
C200 C201 H20A 109.5
C200 C201 H20B 109.5
H20A C201 H20B 109.5
C200 C201 H20C 109.5
H20A C201 H20C 109.5
H20B C201 H20C 109.5
C200 C202 H20D 109.5
C200 C202 H20E 109.5
H20D C202 H20E 109.5
C200 C202 H20F 109.5
H20D C202 H20F 109.5
H20E C202 H20F 109.5
O300 C300 C301 121.1(10)
O300 C300 C302 123.8(10)
C301 C300 C302 115.1(7)
C300 C301 H30A 109.5
C300 C301 H30B 109.5
H30A C301 H30B 109.5
C300 C301 H30C 109.5
H30A C301 H30C 109.5
H30B C301 H30C 109.5
C300 C302 H30D 109.5
C300 C302 H30E 109.5
H30D C302 H30E 109.5
C300 C302 H30F 109.5
H30D C302 H30F 109.5
H30E C302 H30F 109.5
C2 N1 C20 105.1(3)
C2 N1 Ru1 109.1(2)
C20 N1 Ru1 145.8(2)
C5 N4 C3 117.6(3)
C5 N4 Ru1 130.5(3)
C3 N4 Ru1 111.9(2)
C12 N11 C10 112.1(3)
C12 N11 H11 124.0
C10 N11 H11 124.0
C22 N21 C26 119.5(3)
C22 N21 Ru1 127.2(3)
C26 N21 Ru1 113.3(2)
C23 N23 H23A 119.1
C23 N23 H23B 116.0
H23A N23 H23B 124.9
C27 N28 C29 117.1(3)
C27 N28 Ru1 115.7(2)
C29 N28 Ru1 127.1(2)
C17 O17 H17 109.5
C35 Ru1 N28 95.29(15)
C35 Ru1 N4 93.70(15)
N28 Ru1 N4 93.47(12)
C35 Ru1 N1 95.05(15)
N28 Ru1 N1 168.31(11)
N4 Ru1 N1 80.42(11)
C35 Ru1 N21 172.58(15)
N28 Ru1 N21 77.43(12)
N4 Ru1 N21 88.25(11)
N1 Ru1 N21 92.34(11)
C35 Ru1 Cl1 89.47(13)
N28 Ru1 Cl1 90.89(9)
N4 Ru1 Cl1 174.35(8)
N1 Ru1 Cl1 94.65(8)
N21 Ru1 Cl1 89.21(8)

loop_
_geom_bond_atom_site_label_1
_geom_bond_atom_site_label_2
_geom_bond_distance
C2 N1 1.339(5)
C2 C3 1.403(5)
C2 C14 1.417(5)
C3 N4 1.370(5)
C3 C8 1.412(5)
C5 N4 1.336(5)
C5 C6 1.388(5)
C5 H5 0.9500
C6 C7 1.346(6)
C6 F6 1.354(4)
C7 C8 1.413(5)
C7 H7 0.9500
C8 C9 1.420(5)
C9 C13 1.386(5)
C9 C10 1.462(5)
C10 O10 1.219(5)
C10 N11 1.389(5)
C12 O12 1.211(5)
C12 N11 1.384(5)
C12 C13 1.489(5)
C13 C14 1.405(5)
C14 C15 1.437(5)
C15 C16 1.406(5)
C15 C20 1.422(5)
C16 C17 1.378(5)
C16 H16 0.9500
C17 O17 1.374(5)
C17 C18 1.407(6)
C18 C19 1.382(6)
C18 H18 0.9500
C19 C20 1.402(5)
C19 H19 0.9500
C20 N1 1.399(5)
C22 N21 1.337(4)
C22 C23 1.408(5)
C22 H22 0.9500
C23 N23 1.358(5)
C23 C24 1.391(6)
C24 C25 1.375(5)
C24 H24 0.9500
C25 C26 1.386(5)
C25 H25 0.9500
C26 N21 1.357(5)
C26 C27 1.442(5)
C27 N28 1.291(5)
C27 H27 0.9500
C29 C30 1.371(6)
C29 C34 1.385(5)
C29 N28 1.443(4)
C30 C31 1.391(6)
C30 H30 0.9500
C31 C32 1.362(8)
C31 H31 0.9500
C32 C33 1.362(7)
C32 H32 0.9500
C33 C34 1.388(5)
C33 H33 0.9500
C34 H34 0.9500
C35 O35 1.155(5)
C35 Ru1 1.841(4)
C100 O100 1.218(5)
C100 C101 1.486(7)
C100 C102 1.487(7)
C101 H10A 0.9800
C101 H10B 0.9800
C101 H10C 0.9800
C102 H10D 0.9800
C102 H10E 0.9800
C102 H10F 0.9800
C200 O200 1.220(8)
C200 C202 1.459(11)
C200 C201 1.465(9)
C201 H20A 0.9800
C201 H20B 0.9800
C201 H20C 0.9800
C202 H20D 0.9800
C202 H20E 0.9800
C202 H20F 0.9800
C300 O300 1.184(9)
C300 C301 1.476(12)
C300 C302 1.492(11)
C301 H30A 0.9800
C301 H30B 0.9800
C301 H30C 0.9800
C302 H30D 0.9800
C302 H30E 0.9800
C302 H30F 0.9800
N1 Ru1 2.116(3)
N4 Ru1 2.105(3)
N11 H11 0.8800
N21 Ru1 2.138(3)
N23 H23A 0.8020
N23 H23B 0.8879
N28 Ru1 2.071(3)
O17 H17 0.8400
Cl1 Ru1 2.4102(9)

loop_
_geom_hbond_atom_site_label_D
_geom_hbond_atom_site_label_H
_geom_hbond_atom_site_label_A
_geom_hbond_distance_DH
_geom_hbond_distance_HA
_geom_hbond_distance_DA
_geom_hbond_angle_DHA
_geom_hbond_site_symmetry_A
N11 H11 O10 0.88 2.05 2.894(4) 159.6 2_665
O17 H17 O100 0.84 1.96 2.790(4) 169.0 1_655
N23 H23A O100 0.80 2.34 3.054(5) 148.1 .
N23 H23B Cl1 0.89 2.39 3.271(3) 172.5 2_776

loop_
_geom_torsion_atom_site_label_1
_geom_torsion_atom_site_label_2
_geom_torsion_atom_site_label_3
_geom_torsion_atom_site_label_4
_geom_torsion
N1 C2 C3 N4 -0.9(5)
C14 C2 C3 N4 179.7(3)
N1 C2 C3 C8 -179.7(3)
C14 C2 C3 C8 0.9(5)
N4 C5 C6 C7 1.6(6)
N4 C5 C6 F6 -178.0(3)
F6 C6 C7 C8 179.1(3)
C5 C6 C7 C8 -0.5(6)
N4 C3 C8 C7 1.2(5)
C2 C3 C8 C7 179.9(3)
N4 C3 C8 C9 -177.6(3)
C2 C3 C8 C9 1.1(5)
C6 C7 C8 C3 -0.8(5)
C6 C7 C8 C9 177.8(4)
C3 C8 C9 C13 -1.7(5)
C7 C8 C9 C13 179.6(3)
C3 C8 C9 C10 174.3(4)
C7 C8 C9 C10 -4.4(6)
C13 C9 C10 O10 177.2(4)
C8 C9 C10 O10 0.8(7)
C13 C9 C10 N11 -1.5(4)
C8 C9 C10 N11 -178.0(4)
C8 C9 C13 C14 0.2(6)
C10 C9 C13 C14 -176.5(3)
C8 C9 C13 C12 177.8(3)
C10 C9 C13 C12 1.1(4)
O12 C12 C13 C9 -179.4(4)
N11 C12 C13 C9 -0.3(4)
O12 C12 C13 C14 -2.0(7)
N11 C12 C13 C14 177.1(4)
C9 C13 C14 C2 1.7(5)
C12 C13 C14 C2 -175.3(4)
C9 C13 C14 C15 179.8(4)
C12 C13 C14 C15 2.8(8)
N1 C2 C14 C13 178.2(3)
C3 C2 C14 C13 -2.3(5)
N1 C2 C14 C15 -0.5(4)
C3 C2 C14 C15 179.0(3)
C13 C14 C15 C16 2.5(8)
C2 C14 C15 C16 -179.3(4)
C13 C14 C15 C20 -177.3(4)
C2 C14 C15 C20 0.9(4)
C20 C15 C16 C17 1.5(5)
C14 C15 C16 C17 -178.3(4)
C15 C16 C17 O17 179.0(3)
C15 C16 C17 C18 -0.6(6)
O17 C17 C18 C19 -179.9(4)
C16 C17 C18 C19 -0.3(6)
C17 C18 C19 C20 0.3(6)
C18 C19 C20 N1 179.8(3)
C18 C19 C20 C15 0.6(5)
C16 C15 C20 N1 179.1(3)
C14 C15 C20 N1 -1.0(4)
C16 C15 C20 C19 -1.5(5)
C14 C15 C20 C19 178.3(3)
N21 C22 C23 N23 178.8(3)
N21 C22 C23 C24 -0.3(5)
N23 C23 C24 C25 -178.2(3)
C22 C23 C24 C25 0.9(5)
C23 C24 C25 C26 -1.4(6)
C24 C25 C26 N21 1.2(6)
C24 C25 C26 C27 -175.8(3)
N21 C26 C27 N28 0.7(5)
C25 C26 C27 N28 178.0(4)
C34 C29 C30 C31 1.3(7)
N28 C29 C30 C31 -179.3(4)
C29 C30 C31 C32 -1.2(8)
C30 C31 C32 C33 0.8(8)
C31 C32 C33 C34 -0.5(7)
C30 C29 C34 C33 -1.1(6)
N28 C29 C34 C33 179.6(4)
C32 C33 C34 C29 0.7(6)
C3 C2 N1 C20 -179.6(3)
C14 C2 N1 C20 -0.1(4)
C3 C2 N1 Ru1 0.8(4)
C14 C2 N1 Ru1 -179.6(2)
C19 C20 N1 C2 -178.6(4)
C15 C20 N1 C2 0.7(4)
C19 C20 N1 Ru1 0.7(7)
C15 C20 N1 Ru1 179.9(3)
C6 C5 N4 C3 -1.2(5)
C6 C5 N4 Ru1 179.7(3)
C2 C3 N4 C5 -179.0(3)
C8 C3 N4 C5 -0.2(5)
C2 C3 N4 Ru1 0.4(4)
C8 C3 N4 Ru1 179.1(3)
O12 C12 N11 C10 178.4(4)
C13 C12 N11 C10 -0.7(4)
O10 C10 N11 C12 -177.4(4)
C9 C10 N11 C12 1.4(4)
C23 C22 N21 C26 0.1(5)
C23 C22 N21 Ru1 178.2(3)
C25 C26 N21 C22 -0.6(5)
C27 C26 N21 C22 176.8(3)
C25 C26 N21 Ru1 -178.9(3)
C27 C26 N21 Ru1 -1.5(4)
C26 C27 N28 C29 -175.6(3)
C26 C27 N28 Ru1 0.5(4)
C30 C29 N28 C27 47.4(5)
C34 C29 N28 C27 -133.2(4)
C30 C29 N28 Ru1 -128.1(4)
C34 C29 N28 Ru1 51.2(5)
O35 C35 Ru1 N28 12(5)
O35 C35 Ru1 N4 106(5)
O35 C35 Ru1 N1 -173(5)
O35 C35 Ru1 N21 1(6)
O35 C35 Ru1 Cl1 -79(5)
C27 N28 Ru1 C35 -179.5(3)
C29 N28 Ru1 C35 -3.9(3)
C27 N28 Ru1 N4 86.4(3)
C29 N28 Ru1 N4 -98.0(3)
C27 N28 Ru1 N1 28.4(7)
C29 N28 Ru1 N1 -156.0(5)
C27 N28 Ru1 N21 -1.0(3)
C29 N28 Ru1 N21 174.6(3)
C27 N28 Ru1 Cl1 -90.0(3)
C29 N28 Ru1 Cl1 85.6(3)
C5 N4 Ru1 C35 -86.2(3)
C3 N4 Ru1 C35 94.6(3)
C5 N4 Ru1 N28 9.3(3)
C3 N4 Ru1 N28 -169.9(2)
C5 N4 Ru1 N1 179.3(3)
C3 N4 Ru1 N1 0.0(2)
C5 N4 Ru1 N21 86.6(3)
C3 N4 Ru1 N21 -92.6(2)
C5 N4 Ru1 Cl1 149.8(8)
C3 N4 Ru1 Cl1 -29.4(11)
C2 N1 Ru1 C35 -93.4(3)
C20 N1 Ru1 C35 87.4(4)
C2 N1 Ru1 N28 58.7(7)
C20 N1 Ru1 N28 -120.5(6)
C2 N1 Ru1 N4 -0.4(2)
C20 N1 Ru1 N4 -179.7(4)
C2 N1 Ru1 N21 87.4(2)
C20 N1 Ru1 N21 -91.8(4)
C2 N1 Ru1 Cl1 176.8(2)
C20 N1 Ru1 Cl1 -2.4(4)
C22 N21 Ru1 C35 -165.4(11)
C26 N21 Ru1 C35 12.7(13)
C22 N21 Ru1 N28 -176.8(3)
C26 N21 Ru1 N28 1.4(2)
C22 N21 Ru1 N4 89.2(3)
C26 N21 Ru1 N4 -92.6(3)
C22 N21 Ru1 N1 8.9(3)
C26 N21 Ru1 N1 -172.9(2)
C22 N21 Ru1 Cl1 -85.7(3)
C26 N21 Ru1 Cl1 92.4(2)
